data_4518887
loop_
_publ_author_name
'Nabiyeva, Tomiris'
'Roufosse, Basile'
'Odachowski, Matylda'
'Baumgartner, Judith'
'Marschner, Christoph'
'Verma, Akalesh Kumar'
'Blom, Burgert'

_publ_section_title
;
 Osmium Arene Germyl, Stannyl, Germanate, and Stannate Complexes as
 Anticancer Agents
;
_journal_name_full 'ACS Omega'
_journal_paper_doi 10.1021/acsomega.1c02665
_journal_year 2021
_chemical_formula_sum 'C35 H36 Cl2 Os P2'
_chemical_formula_weight 779.68
_space_group_IT_number 14
_space_group_name_Hall '-P 2yn'
_space_group_name_H-M_alt 'P 1 21/n 1'
_symmetry_cell_setting monoclinic
_symmetry_space_group_name_H-M 'P 1 21/n 1'
_atom_sites_solution_hydrogens geom
_atom_sites_solution_primary direct
_atom_sites_solution_secondary difmap
_audit_creation_method SHELXL-97
_cell_angle_alpha 90.00
_cell_angle_beta 96.071(3)
_cell_angle_gamma 90.00
_cell_formula_units_Z 4
_cell_length_a 11.397(2)
_cell_length_b 19.505(4)
_cell_length_c 15.746(3)
_cell_measurement_reflns_used 10470
_cell_measurement_temperature 100(2)
_cell_measurement_theta_max 52.528
_cell_measurement_theta_min 4.639
_cell_volume 3480.7(12)
_computing_cell_refinement 'Bruker XSCANS'
_computing_data_collection 'Bruker XSCANS'
_computing_data_reduction 'Bruker SHELXTL'
_computing_molecular_graphics 'Bruker SHELXTL'
_computing_publication_material 'Bruker SHELXTL'
_computing_structure_refinement 'SHELXL-97 (Sheldrick, 1997)'
_computing_structure_solution 'SHELXS-97 (Sheldrick, 1990)'
_diffrn_ambient_temperature 100(2)
_diffrn_measured_fraction_theta_full 0.996
_diffrn_measured_fraction_theta_max 0.996
_diffrn_measurement_device_type 'SMART APEX'
_diffrn_measurement_method '\w scans'
_diffrn_radiation_monochromator graphite
_diffrn_radiation_source 'fine-focus sealed tube'
_diffrn_radiation_type MoK\a
_diffrn_radiation_wavelength 0.71073
_diffrn_reflns_av_R_equivalents 0.0438
_diffrn_reflns_av_sigmaI/netI 0.0396
_diffrn_reflns_limit_h_max 14
_diffrn_reflns_limit_h_min -14
_diffrn_reflns_limit_k_max 24
_diffrn_reflns_limit_k_min -24
_diffrn_reflns_limit_l_max 19
_diffrn_reflns_limit_l_min -19
_diffrn_reflns_number 27486
_diffrn_reflns_theta_full 26.37
_diffrn_reflns_theta_max 26.37
_diffrn_reflns_theta_min 1.67
_exptl_absorpt_coefficient_mu 3.930
_exptl_absorpt_correction_T_max 0.7984
_exptl_absorpt_correction_T_min 0.4784
_exptl_absorpt_correction_type multi-scan
_exptl_absorpt_process_details SADABS
_exptl_crystal_colour yellow
_exptl_crystal_density_diffrn 1.488
_exptl_crystal_density_method 'not measured'
_exptl_crystal_description blocks
_exptl_crystal_F_000 1544
_exptl_crystal_size_max 0.22
_exptl_crystal_size_mid 0.08
_exptl_crystal_size_min 0.06
_refine_diff_density_max 1.296
_refine_diff_density_min -0.882
_refine_diff_density_rms 0.133
_refine_ls_extinction_method none
_refine_ls_goodness_of_fit_ref 1.081
_refine_ls_hydrogen_treatment constr
_refine_ls_matrix_type full
_refine_ls_number_parameters 364
_refine_ls_number_reflns 7098
_refine_ls_number_restraints 0
_refine_ls_restrained_S_all 1.081
_refine_ls_R_factor_all 0.0412
_refine_ls_R_factor_gt 0.0352
_refine_ls_shift/su_max 0.002
_refine_ls_shift/su_mean 0.000
_refine_ls_structure_factor_coef Fsqd
_refine_ls_weighting_details 'calc w=1/[\s^2^(Fo^2^)+(0.0360P)^2^+3.4988P] where P=(Fo^2^+2Fc^2^)/3'
_refine_ls_weighting_scheme calc
_refine_ls_wR_factor_gt 0.0757
_refine_ls_wR_factor_ref 0.0778
_reflns_number_gt 6287
_reflns_number_total 7098
_reflns_threshold_expression >2sigma(I)
_cod_data_source_file ao1c02665_si_002.cif
_cod_data_source_block 4_1327j
_cod_original_cell_volume 3480.6(11)
_cod_original_sg_symbol_H-M P2(1)/n
_cod_database_code 4518887
_platon_squeeze_void_probe_radius 1.20

loop_
_symmetry_equiv_pos_as_xyz
'x, y, z'
'-x+1/2, y+1/2, -z+1/2'
'-x, -y, -z'
'x-1/2, -y-1/2, z-1/2'

loop_
_atom_site_label
_atom_site_type_symbol
_atom_site_fract_x
_atom_site_fract_y
_atom_site_fract_z
_atom_site_U_iso_or_equiv
_atom_site_adp_type
_atom_site_occupancy
_atom_site_symmetry_multiplicity
_atom_site_calc_flag
_atom_site_refinement_flags
_atom_site_disorder_assembly
_atom_site_disorder_group
Os1 Os 0.109267(13) 0.128933(8) 0.981207(10) 0.01412(6) Uani 1 1 d . . .
P2 P -0.07170(10) 0.37568(5) 0.97544(7) 0.0177(2) Uani 1 1 d . . .
P1 P 0.09421(9) 0.24834(5) 0.96018(7) 0.0153(2) Uani 1 1 d . . .
Cl1 Cl -0.07472(9) 0.12629(5) 0.88908(7) 0.0193(2) Uani 1 1 d . . .
Cl2 Cl -0.00574(9) 0.14572(5) 1.10072(6) 0.0199(2) Uani 1 1 d . . .
C1 C 0.1867(4) 0.3035(2) 1.0332(3) 0.0178(9) Uani 1 1 d . . .
C2 C 0.2178(4) 0.3693(2) 1.0095(3) 0.0253(10) Uani 1 1 d . . .
H2 H 0.1986 0.3846 0.9525 0.030 Uiso 1 1 calc R . .
C3 C 0.2758(4) 0.3257(3) 1.1767(3) 0.0321(12) Uani 1 1 d . . .
H3 H 0.2970 0.3107 1.2336 0.039 Uiso 1 1 calc R . .
C4 C 0.2151(4) 0.2819(2) 1.1172(3) 0.0237(10) Uani 1 1 d . . .
H4 H 0.1932 0.2373 1.1340 0.028 Uiso 1 1 calc R . .
C5 C 0.3048(4) 0.3908(3) 1.1524(4) 0.0356(13) Uani 1 1 d . . .
H5 H 0.3442 0.4211 1.1933 0.043 Uiso 1 1 calc R . .
C6 C 0.2772(4) 0.4124(3) 1.0699(4) 0.0333(12) Uani 1 1 d . . .
H6 H 0.2989 0.4572 1.0538 0.040 Uiso 1 1 calc R . .
C7 C 0.2996(4) 0.1300(2) 0.9918(3) 0.0196(9) Uani 1 1 d . . .
H7 H 0.3509 0.1682 1.0009 0.024 Uiso 1 1 calc R . .
C8 C 0.1475(4) 0.0175(2) 0.9641(3) 0.0178(9) Uani 1 1 d . . .
H8 H 0.0967 -0.0210 0.9553 0.021 Uiso 1 1 calc R . .
C9 C 0.1801(4) 0.0555(2) 0.8918(3) 0.0196(9) Uani 1 1 d . . .
C10 C 0.2583(4) 0.1104(2) 0.9069(3) 0.0202(9) Uani 1 1 d . . .
H10 H 0.2840 0.1349 0.8601 0.024 Uiso 1 1 calc R . .
C11 C 0.1899(4) 0.0367(2) 1.0471(3) 0.0237(10) Uani 1 1 d . . .
H11 H 0.1672 0.0109 1.0939 0.028 Uiso 1 1 calc R . .
C12 C 0.2660(4) 0.0938(2) 1.0630(3) 0.0216(10) Uani 1 1 d . . .
C13 C 0.1367(4) 0.2713(2) 0.8554(3) 0.0190(9) Uani 1 1 d . . .
C14 C -0.0180(4) 0.3657(2) 1.2405(3) 0.0286(11) Uani 1 1 d . . .
H14 H -0.0098 0.3325 1.2848 0.034 Uiso 1 1 calc R . .
C15 C -0.0373(4) 0.3445(2) 1.1554(3) 0.0240(10) Uani 1 1 d . . .
H15 H -0.0426 0.2971 1.1419 0.029 Uiso 1 1 calc R . .
C16 C -0.0487(4) 0.3933(2) 1.0907(3) 0.0217(9) Uani 1 1 d . . .
C17 C -0.0107(4) 0.4343(3) 1.2606(3) 0.0329(12) Uani 1 1 d . . .
H17 H 0.0025 0.4482 1.3186 0.039 Uiso 1 1 calc R . .
C18 C -0.0227(4) 0.4827(2) 1.1969(3) 0.0292(11) Uani 1 1 d . . .
H18 H -0.0179 0.5301 1.2109 0.035 Uiso 1 1 calc R . .
C19 C -0.0416(4) 0.4623(2) 1.1125(3) 0.0254(10) Uani 1 1 d . . .
H19 H -0.0500 0.4960 1.0688 0.030 Uiso 1 1 calc R . .
C20 C -0.0559(3) 0.2814(2) 0.9662(3) 0.0164(8) Uani 1 1 d . . .
H20A H -0.0875 0.2600 1.0161 0.020 Uiso 1 1 calc R . .
H20B H -0.1061 0.2662 0.9145 0.020 Uiso 1 1 calc R . .
C21 C -0.2334(4) 0.3820(2) 0.9550(3) 0.0189(9) Uani 1 1 d . . .
C22 C -0.3103(4) 0.3747(3) 1.0169(3) 0.0330(12) Uani 1 1 d . . .
H22 H -0.2799 0.3652 1.0742 0.040 Uiso 1 1 calc R . .
C23 C -0.2808(5) 0.3966(3) 0.8721(3) 0.0379(13) Uani 1 1 d . . .
H23 H -0.2296 0.4034 0.8290 0.045 Uiso 1 1 calc R . .
C24 C -0.4309(5) 0.3810(3) 0.9962(3) 0.0358(12) Uani 1 1 d . . .
H24 H -0.4823 0.3762 1.0395 0.043 Uiso 1 1 calc R . .
C25 C -0.4765(4) 0.3941(3) 0.9140(3) 0.0334(12) Uani 1 1 d . . .
H25 H -0.5594 0.3981 0.9001 0.040 Uiso 1 1 calc R . .
C26 C -0.4013(5) 0.4016(3) 0.8514(3) 0.0417(14) Uani 1 1 d . . .
H26 H -0.4325 0.4102 0.7940 0.050 Uiso 1 1 calc R . .
C27 C 0.0563(4) 0.2719(2) 0.7831(3) 0.0255(10) Uani 1 1 d . . .
H27 H -0.0256 0.2673 0.7885 0.031 Uiso 1 1 calc R . .
C28 C 0.0947(5) 0.2792(3) 0.7025(3) 0.0314(11) Uani 1 1 d . . .
H28 H 0.0390 0.2790 0.6531 0.038 Uiso 1 1 calc R . .
C29 C 0.2573(4) 0.2782(2) 0.8461(3) 0.0210(9) Uani 1 1 d . . .
H29 H 0.3137 0.2773 0.8950 0.025 Uiso 1 1 calc R . .
C30 C 0.2136(5) 0.2866(2) 0.6940(3) 0.0312(11) Uani 1 1 d . . .
H30 H 0.2395 0.2920 0.6390 0.037 Uiso 1 1 calc R . .
C31 C 0.2941(4) 0.2863(2) 0.7653(3) 0.0264(10) Uani 1 1 d . . .
H31 H 0.3757 0.2917 0.7593 0.032 Uiso 1 1 calc R . .
C32 C 0.1310(4) 0.0319(2) 0.8042(3) 0.0237(10) Uani 1 1 d . . .
H32 H 0.0463 0.0195 0.8066 0.028 Uiso 1 1 calc R . .
C33 C 0.1969(4) -0.0335(2) 0.7822(3) 0.0294(11) Uani 1 1 d . . .
H33A H 0.2811 -0.0233 0.7825 0.044 Uiso 1 1 calc R . .
H33B H 0.1654 -0.0497 0.7254 0.044 Uiso 1 1 calc R . .
H33C H 0.1861 -0.0690 0.8247 0.044 Uiso 1 1 calc R . .
C34 C 0.1361(5) 0.0858(2) 0.7351(3) 0.0297(11) Uani 1 1 d . . .
H34A H 0.0956 0.1274 0.7512 0.045 Uiso 1 1 calc R . .
H34B H 0.0974 0.0682 0.6809 0.045 Uiso 1 1 calc R . .
H34C H 0.2187 0.0966 0.7286 0.045 Uiso 1 1 calc R . .
C35 C 0.3101(5) 0.1124(3) 1.1536(3) 0.0337(12) Uani 1 1 d . . .
H35A H 0.3505 0.1568 1.1544 0.051 Uiso 1 1 calc R . .
H35B H 0.3652 0.0771 1.1777 0.051 Uiso 1 1 calc R . .
H35C H 0.2432 0.1153 1.1878 0.051 Uiso 1 1 calc R . .

loop_
_atom_site_aniso_label
_atom_site_aniso_U_11
_atom_site_aniso_U_22
_atom_site_aniso_U_33
_atom_site_aniso_U_23
_atom_site_aniso_U_13
_atom_site_aniso_U_12
Os1 0.01225(9) 0.01549(9) 0.01489(9) 0.00156(6) 0.00269(6) 0.00031(6)
P2 0.0171(5) 0.0175(5) 0.0186(5) 0.0020(4) 0.0024(4) 0.0011(4)
P1 0.0119(5) 0.0174(5) 0.0167(5) 0.0005(4) 0.0019(4) -0.0013(4)
Cl1 0.0158(5) 0.0200(5) 0.0218(5) -0.0006(4) 0.0006(4) -0.0008(4)
Cl2 0.0204(5) 0.0222(5) 0.0183(5) 0.0014(4) 0.0073(4) 0.0008(4)
C1 0.012(2) 0.016(2) 0.025(2) -0.0095(17) 0.0026(18) -0.0022(16)
C2 0.021(2) 0.027(2) 0.029(2) -0.004(2) 0.0071(19) 0.0022(19)
C3 0.028(3) 0.041(3) 0.027(3) -0.009(2) -0.003(2) 0.009(2)
C4 0.016(2) 0.030(2) 0.025(2) -0.0035(19) 0.0008(19) 0.0035(18)
C5 0.019(2) 0.042(3) 0.045(3) -0.027(3) 0.002(2) -0.006(2)
C6 0.023(3) 0.027(3) 0.051(3) -0.010(2) 0.011(2) -0.006(2)
C7 0.009(2) 0.021(2) 0.027(2) 0.0009(18) -0.0022(17) 0.0012(17)
C8 0.014(2) 0.016(2) 0.024(2) -0.0006(17) 0.0040(17) 0.0002(16)
C9 0.013(2) 0.019(2) 0.028(2) 0.0007(18) 0.0068(18) 0.0051(17)
C10 0.014(2) 0.021(2) 0.027(2) 0.0029(18) 0.0074(18) 0.0040(17)
C11 0.026(2) 0.024(2) 0.022(2) 0.0091(18) 0.0045(19) 0.0069(19)
C12 0.015(2) 0.025(2) 0.024(2) 0.0009(18) 0.0007(18) 0.0085(18)
C13 0.023(2) 0.015(2) 0.020(2) 0.0045(17) 0.0060(18) 0.0009(17)
C14 0.026(3) 0.038(3) 0.023(2) 0.004(2) 0.004(2) 0.007(2)
C15 0.025(2) 0.024(2) 0.023(2) -0.0011(19) 0.0038(19) 0.0019(19)
C16 0.013(2) 0.027(2) 0.026(2) -0.0019(19) 0.0072(18) 0.0003(18)
C17 0.024(3) 0.047(3) 0.028(3) -0.014(2) 0.003(2) -0.001(2)
C18 0.029(3) 0.027(3) 0.033(3) -0.014(2) 0.009(2) -0.007(2)
C19 0.022(2) 0.027(2) 0.029(3) 0.001(2) 0.007(2) -0.0038(19)
C20 0.010(2) 0.019(2) 0.021(2) -0.0010(17) 0.0035(17) 0.0010(16)
C21 0.019(2) 0.020(2) 0.017(2) -0.0017(17) -0.0008(17) -0.0002(17)
C22 0.021(2) 0.054(3) 0.024(2) -0.004(2) -0.001(2) 0.007(2)
C23 0.029(3) 0.063(4) 0.022(3) 0.001(2) 0.003(2) 0.004(3)
C24 0.023(3) 0.057(4) 0.028(3) -0.010(2) 0.008(2) 0.002(2)
C25 0.020(2) 0.042(3) 0.037(3) -0.002(2) -0.003(2) 0.004(2)
C26 0.031(3) 0.063(4) 0.029(3) 0.007(3) -0.007(2) 0.004(3)
C27 0.022(2) 0.030(3) 0.025(2) 0.006(2) 0.0035(19) 0.0002(19)
C28 0.035(3) 0.038(3) 0.021(2) 0.008(2) 0.003(2) 0.005(2)
C29 0.022(2) 0.019(2) 0.022(2) 0.0015(17) 0.0021(18) 0.0018(18)
C30 0.039(3) 0.028(3) 0.031(3) 0.006(2) 0.020(2) -0.001(2)
C31 0.027(3) 0.023(2) 0.031(3) 0.006(2) 0.010(2) -0.0001(19)
C32 0.025(2) 0.025(2) 0.022(2) -0.0036(18) 0.0078(19) -0.0001(19)
C33 0.029(3) 0.033(3) 0.028(3) -0.008(2) 0.011(2) -0.002(2)
C34 0.034(3) 0.034(3) 0.021(2) -0.002(2) 0.002(2) 0.001(2)
C35 0.033(3) 0.042(3) 0.024(2) 0.000(2) -0.006(2) 0.008(2)

loop_
_atom_type_symbol
_atom_type_description
_atom_type_scat_dispersion_real
_atom_type_scat_dispersion_imag
_atom_type_scat_source
C C 0.0033 0.0016 'International Tables Vol C Tables 4.2.6.8 and 6.1.1.4'
H H 0.0000 0.0000 'International Tables Vol C Tables 4.2.6.8 and 6.1.1.4'
P P 0.1023 0.0942 'International Tables Vol C Tables 4.2.6.8 and 6.1.1.4'
Cl Cl 0.1484 0.1585 'International Tables Vol C Tables 4.2.6.8 and 6.1.1.4'
Os Os -1.2165 7.6030 'International Tables Vol C Tables 4.2.6.8 and 6.1.1.4'

loop_
_geom_angle_atom_site_label_1
_geom_angle_atom_site_label_2
_geom_angle_atom_site_label_3
_geom_angle
_geom_angle_site_symmetry_1
_geom_angle_site_symmetry_3
_geom_angle_publ_flag
C7 Os1 C10 38.17(16) . . ?
C7 Os1 C12 37.80(16) . . ?
C10 Os1 C12 68.54(16) . . ?
C7 Os1 C9 67.99(16) . . ?
C10 Os1 C9 36.93(15) . . ?
C12 Os1 C9 80.97(16) . . ?
C7 Os1 C11 67.01(16) . . ?
C10 Os1 C11 79.08(16) . . ?
C12 Os1 C11 37.36(16) . . ?
C9 Os1 C11 67.30(16) . . ?
C7 Os1 C8 79.13(15) . . ?
C10 Os1 C8 66.67(15) . . ?
C12 Os1 C8 67.11(16) . . ?
C9 Os1 C8 37.69(15) . . ?
C11 Os1 C8 36.40(15) . . ?
C7 Os1 P1 93.40(11) . . ?
C10 Os1 P1 97.88(12) . . ?
C12 Os1 P1 115.68(12) . . ?
C9 Os1 P1 125.08(11) . . ?
C11 Os1 P1 152.23(12) . . ?
C8 Os1 P1 162.76(11) . . ?
C7 Os1 Cl1 147.84(12) . . ?
C10 Os1 Cl1 110.33(12) . . ?
C12 Os1 Cl1 160.56(12) . . ?
C9 Os1 Cl1 87.49(11) . . ?
C11 Os1 Cl1 123.40(12) . . ?
C8 Os1 Cl1 94.28(11) . . ?
P1 Os1 Cl1 83.76(4) . . ?
C7 Os1 Cl2 124.02(12) . . ?
C10 Os1 Cl2 161.59(12) . . ?
C12 Os1 Cl2 93.42(12) . . ?
C9 Os1 Cl2 147.31(11) . . ?
C11 Os1 Cl2 88.74(12) . . ?
C8 Os1 Cl2 110.63(11) . . ?
P1 Os1 Cl2 86.46(4) . . ?
Cl1 Os1 Cl2 87.88(4) . . ?
C16 P2 C21 101.30(19) . . ?
C16 P2 C20 104.9(2) . . ?
C21 P2 C20 98.97(18) . . ?
C13 P1 C1 103.6(2) . . ?
C13 P1 C20 107.3(2) . . ?
C1 P1 C20 103.78(19) . . ?
C13 P1 Os1 110.35(14) . . ?
C1 P1 Os1 117.73(14) . . ?
C20 P1 Os1 113.19(14) . . ?
C4 C1 C2 119.5(4) . . ?
C4 C1 P1 118.7(3) . . ?
C2 C1 P1 121.4(3) . . ?
C6 C2 C1 119.6(5) . . ?
C5 C3 C4 119.6(5) . . ?
C1 C4 C3 120.1(4) . . ?
C6 C5 C3 120.6(5) . . ?
C5 C6 C2 120.5(5) . . ?
C12 C7 C10 121.5(4) . . ?
C12 C7 Os1 72.7(2) . . ?
C10 C7 Os1 72.2(2) . . ?
C11 C8 C9 120.7(4) . . ?
C11 C8 Os1 71.3(2) . . ?
C9 C8 Os1 70.4(2) . . ?
C10 C9 C8 118.2(4) . . ?
C10 C9 C32 124.0(4) . . ?
C8 C9 C32 117.7(4) . . ?
C10 C9 Os1 70.4(2) . . ?
C8 C9 Os1 71.9(2) . . ?
C32 C9 Os1 130.9(3) . . ?
C9 C10 C7 120.5(4) . . ?
C9 C10 Os1 72.6(2) . . ?
C7 C10 Os1 69.6(2) . . ?
C8 C11 C12 121.4(4) . . ?
C8 C11 Os1 72.3(2) . . ?
C12 C11 Os1 70.3(2) . . ?
C7 C12 C11 117.7(4) . . ?
C7 C12 C35 122.7(4) . . ?
C11 C12 C35 119.6(4) . . ?
C7 C12 Os1 69.5(2) . . ?
C11 C12 Os1 72.4(2) . . ?
C35 C12 Os1 130.5(3) . . ?
C27 C13 C29 118.9(4) . . ?
C27 C13 P1 122.0(3) . . ?
C29 C13 P1 118.3(3) . . ?
C17 C14 C15 120.5(5) . . ?
C16 C15 C14 119.6(4) . . ?
C19 C16 C15 118.8(4) . . ?
C19 C16 P2 115.1(3) . . ?
C15 C16 P2 126.1(4) . . ?
C18 C17 C14 120.2(5) . . ?
C17 C18 C19 119.8(4) . . ?
C18 C19 C16 121.1(4) . . ?
P1 C20 P2 116.8(2) . . ?
C22 C21 C23 118.0(4) . . ?
C22 C21 P2 124.5(3) . . ?
C23 C21 P2 117.4(4) . . ?
C24 C22 C21 120.8(5) . . ?
C26 C23 C21 121.0(5) . . ?
C25 C24 C22 120.6(5) . . ?
C24 C25 C26 119.5(5) . . ?
C23 C26 C25 120.1(5) . . ?
C13 C27 C28 120.4(4) . . ?
C30 C28 C27 120.3(5) . . ?
C31 C29 C13 120.0(4) . . ?
C31 C30 C28 119.8(5) . . ?
C30 C31 C29 120.6(5) . . ?
C9 C32 C34 113.9(4) . . ?
C9 C32 C33 108.5(4) . . ?
C34 C32 C33 110.9(4) . . ?

loop_
_geom_bond_atom_site_label_1
_geom_bond_atom_site_label_2
_geom_bond_distance
_geom_bond_site_symmetry_2
_geom_bond_publ_flag
Os1 C7 2.158(4) . ?
Os1 C10 2.192(4) . ?
Os1 C12 2.198(4) . ?
Os1 C9 2.220(4) . ?
Os1 C11 2.226(4) . ?
Os1 C8 2.239(4) . ?
Os1 P1 2.3562(12) . ?
Os1 Cl1 2.4208(11) . ?
Os1 Cl2 2.4265(10) . ?
P2 C16 1.838(5) . ?
P2 C21 1.841(4) . ?
P2 C20 1.854(4) . ?
P1 C13 1.824(4) . ?
P1 C1 1.826(4) . ?
P1 C20 1.841(4) . ?
C1 C4 1.392(6) . ?
C1 C2 1.393(6) . ?
C2 C6 1.390(7) . ?
C3 C5 1.376(8) . ?
C3 C4 1.397(6) . ?
C5 C6 1.371(8) . ?
C7 C12 1.411(6) . ?
C7 C10 1.422(6) . ?
C8 C11 1.395(6) . ?
C8 C9 1.440(6) . ?
C9 C10 1.397(6) . ?
C9 C32 1.505(6) . ?
C11 C12 1.417(6) . ?
C12 C35 1.506(6) . ?
C13 C27 1.383(6) . ?
C13 C29 1.404(6) . ?
C14 C17 1.375(7) . ?
C14 C15 1.397(6) . ?
C15 C16 1.390(6) . ?
C16 C19 1.390(6) . ?
C17 C18 1.374(7) . ?
C18 C19 1.382(6) . ?
C21 C22 1.385(7) . ?
C21 C23 1.389(6) . ?
C22 C24 1.384(7) . ?
C23 C26 1.381(7) . ?
C24 C25 1.367(7) . ?
C25 C26 1.381(7) . ?
C27 C28 1.393(7) . ?
C28 C30 1.384(7) . ?
C29 C31 1.391(6) . ?
C30 C31 1.372(7) . ?
C32 C34 1.519(6) . ?
C32 C33 1.536(6) . ?

loop_
_geom_torsion_atom_site_label_1
_geom_torsion_atom_site_label_2
_geom_torsion_atom_site_label_3
_geom_torsion_atom_site_label_4
_geom_torsion
_geom_torsion_site_symmetry_1
_geom_torsion_site_symmetry_2
_geom_torsion_site_symmetry_3
_geom_torsion_site_symmetry_4
_geom_torsion_publ_flag
C7 Os1 P1 C13 70.4(2) . . . . ?
C10 Os1 P1 C13 32.34(19) . . . . ?
C12 Os1 P1 C13 102.3(2) . . . . ?
C9 Os1 P1 C13 5.1(2) . . . . ?
C11 Os1 P1 C13 113.8(3) . . . . ?
C8 Os1 P1 C13 6.9(4) . . . . ?
Cl1 Os1 P1 C13 -77.40(16) . . . . ?
Cl2 Os1 P1 C13 -165.65(16) . . . . ?
C7 Os1 P1 C1 -48.1(2) . . . . ?
C10 Os1 P1 C1 -86.2(2) . . . . ?
C12 Os1 P1 C1 -16.3(2) . . . . ?
C9 Os1 P1 C1 -113.4(2) . . . . ?
C11 Os1 P1 C1 -4.7(3) . . . . ?
C8 Os1 P1 C1 -111.6(4) . . . . ?
Cl1 Os1 P1 C1 164.07(16) . . . . ?
Cl2 Os1 P1 C1 75.82(16) . . . . ?
C7 Os1 P1 C20 -169.29(19) . . . . ?
C10 Os1 P1 C20 152.61(19) . . . . ?
C12 Os1 P1 C20 -137.5(2) . . . . ?
C9 Os1 P1 C20 125.4(2) . . . . ?
C11 Os1 P1 C20 -125.9(3) . . . . ?
C8 Os1 P1 C20 127.2(4) . . . . ?
Cl1 Os1 P1 C20 42.87(15) . . . . ?
Cl2 Os1 P1 C20 -45.38(15) . . . . ?
C13 P1 C1 C4 -153.5(3) . . . . ?
C20 P1 C1 C4 94.5(4) . . . . ?
Os1 P1 C1 C4 -31.4(4) . . . . ?
C13 P1 C1 C2 33.7(4) . . . . ?
C20 P1 C1 C2 -78.3(4) . . . . ?
Os1 P1 C1 C2 155.8(3) . . . . ?
C4 C1 C2 C6 0.2(6) . . . . ?
P1 C1 C2 C6 172.9(3) . . . . ?
C2 C1 C4 C3 -0.8(6) . . . . ?
P1 C1 C4 C3 -173.8(3) . . . . ?
C5 C3 C4 C1 1.6(7) . . . . ?
C4 C3 C5 C6 -1.7(7) . . . . ?
C3 C5 C6 C2 1.1(7) . . . . ?
C1 C2 C6 C5 -0.3(7) . . . . ?
C10 Os1 C7 C12 -132.4(4) . . . . ?
C9 Os1 C7 C12 -104.2(3) . . . . ?
C11 Os1 C7 C12 -30.5(3) . . . . ?
C8 Os1 C7 C12 -66.5(3) . . . . ?
P1 Os1 C7 C12 129.2(2) . . . . ?
Cl1 Os1 C7 C12 -147.1(2) . . . . ?
Cl2 Os1 C7 C12 41.1(3) . . . . ?
C12 Os1 C7 C10 132.4(4) . . . . ?
C9 Os1 C7 C10 28.2(2) . . . . ?
C11 Os1 C7 C10 101.9(3) . . . . ?
C8 Os1 C7 C10 65.9(3) . . . . ?
P1 Os1 C7 C10 -98.4(2) . . . . ?
Cl1 Os1 C7 C10 -14.7(4) . . . . ?
Cl2 Os1 C7 C10 173.6(2) . . . . ?
C7 Os1 C8 C11 65.8(3) . . . . ?
C10 Os1 C8 C11 103.7(3) . . . . ?
C12 Os1 C8 C11 28.2(3) . . . . ?
C9 Os1 C8 C11 133.8(4) . . . . ?
P1 Os1 C8 C11 131.3(4) . . . . ?
Cl1 Os1 C8 C11 -146.0(2) . . . . ?
Cl2 Os1 C8 C11 -56.6(3) . . . . ?
C7 Os1 C8 C9 -67.9(3) . . . . ?
C10 Os1 C8 C9 -30.0(2) . . . . ?
C12 Os1 C8 C9 -105.5(3) . . . . ?
C11 Os1 C8 C9 -133.8(4) . . . . ?
P1 Os1 C8 C9 -2.4(5) . . . . ?
Cl1 Os1 C8 C9 80.3(2) . . . . ?
Cl2 Os1 C8 C9 169.6(2) . . . . ?
C11 C8 C9 C10 2.2(6) . . . . ?
Os1 C8 C9 C10 54.9(3) . . . . ?
C11 C8 C9 C32 -180.0(4) . . . . ?
Os1 C8 C9 C32 -127.3(4) . . . . ?
C11 C8 C9 Os1 -52.7(4) . . . . ?
C7 Os1 C9 C10 -29.1(3) . . . . ?
C12 Os1 C9 C10 -66.1(3) . . . . ?
C11 Os1 C9 C10 -102.4(3) . . . . ?
C8 Os1 C9 C10 -130.1(4) . . . . ?
P1 Os1 C9 C10 49.0(3) . . . . ?
Cl1 Os1 C9 C10 129.6(2) . . . . ?
Cl2 Os1 C9 C10 -148.3(2) . . . . ?
C7 Os1 C9 C8 101.0(3) . . . . ?
C10 Os1 C9 C8 130.1(4) . . . . ?
C12 Os1 C9 C8 64.0(3) . . . . ?
C11 Os1 C9 C8 27.7(2) . . . . ?
P1 Os1 C9 C8 179.11(19) . . . . ?
Cl1 Os1 C9 C8 -100.3(2) . . . . ?
Cl2 Os1 C9 C8 -18.2(4) . . . . ?
C7 Os1 C9 C32 -147.7(4) . . . . ?
C10 Os1 C9 C32 -118.5(5) . . . . ?
C12 Os1 C9 C32 175.4(4) . . . . ?
C11 Os1 C9 C32 139.1(4) . . . . ?
C8 Os1 C9 C32 111.4(5) . . . . ?
P1 Os1 C9 C32 -69.5(4) . . . . ?
Cl1 Os1 C9 C32 11.1(4) . . . . ?
Cl2 Os1 C9 C32 93.2(4) . . . . ?
C8 C9 C10 C7 -3.0(6) . . . . ?
C32 C9 C10 C7 179.3(4) . . . . ?
Os1 C9 C10 C7 52.6(3) . . . . ?
C8 C9 C10 Os1 -55.6(3) . . . . ?
C32 C9 C10 Os1 126.7(4) . . . . ?
C12 C7 C10 C9 1.8(6) . . . . ?
Os1 C7 C10 C9 -54.0(4) . . . . ?
C12 C7 C10 Os1 55.7(4) . . . . ?
C7 Os1 C10 C9 133.1(4) . . . . ?
C12 Os1 C10 C9 104.0(3) . . . . ?
C11 Os1 C10 C9 66.6(3) . . . . ?
C8 Os1 C10 C9 30.6(2) . . . . ?
P1 Os1 C10 C9 -141.4(2) . . . . ?
Cl1 Os1 C10 C9 -55.2(3) . . . . ?
Cl2 Os1 C10 C9 116.0(4) . . . . ?
C12 Os1 C10 C7 -29.1(2) . . . . ?
C9 Os1 C10 C7 -133.1(4) . . . . ?
C11 Os1 C10 C7 -66.5(3) . . . . ?
C8 Os1 C10 C7 -102.5(3) . . . . ?
P1 Os1 C10 C7 85.5(2) . . . . ?
Cl1 Os1 C10 C7 171.7(2) . . . . ?
Cl2 Os1 C10 C7 -17.1(5) . . . . ?
C9 C8 C11 C12 -0.1(6) . . . . ?
Os1 C8 C11 C12 -52.4(4) . . . . ?
C9 C8 C11 Os1 52.3(4) . . . . ?
C7 Os1 C11 C8 -103.3(3) . . . . ?
C10 Os1 C11 C8 -65.3(3) . . . . ?
C12 Os1 C11 C8 -134.1(4) . . . . ?
C9 Os1 C11 C8 -28.6(2) . . . . ?
P1 Os1 C11 C8 -151.5(2) . . . . ?
Cl1 Os1 C11 C8 42.0(3) . . . . ?
Cl2 Os1 C11 C8 128.6(2) . . . . ?
C7 Os1 C11 C12 30.8(3) . . . . ?
C10 Os1 C11 C12 68.8(3) . . . . ?
C9 Os1 C11 C12 105.5(3) . . . . ?
C8 Os1 C11 C12 134.1(4) . . . . ?
P1 Os1 C11 C12 -17.3(4) . . . . ?
Cl1 Os1 C11 C12 176.1(2) . . . . ?
Cl2 Os1 C11 C12 -97.3(2) . . . . ?
C10 C7 C12 C11 0.4(6) . . . . ?
Os1 C7 C12 C11 55.9(3) . . . . ?
C10 C7 C12 C35 178.8(4) . . . . ?
Os1 C7 C12 C35 -125.7(4) . . . . ?
C10 C7 C12 Os1 -55.5(4) . . . . ?
C8 C11 C12 C7 -1.2(6) . . . . ?
Os1 C11 C12 C7 -54.5(3) . . . . ?
C8 C11 C12 C35 -179.7(4) . . . . ?
Os1 C11 C12 C35 127.1(4) . . . . ?
C8 C11 C12 Os1 53.3(4) . . . . ?
C10 Os1 C12 C7 29.4(3) . . . . ?
C9 Os1 C12 C7 65.5(3) . . . . ?
C11 Os1 C12 C7 129.7(4) . . . . ?
C8 Os1 C12 C7 102.1(3) . . . . ?
P1 Os1 C12 C7 -59.2(3) . . . . ?
Cl1 Os1 C12 C7 119.8(3) . . . . ?
Cl2 Os1 C12 C7 -146.9(2) . . . . ?
C7 Os1 C12 C11 -129.7(4) . . . . ?
C10 Os1 C12 C11 -100.3(3) . . . . ?
C9 Os1 C12 C11 -64.2(3) . . . . ?
C8 Os1 C12 C11 -27.5(2) . . . . ?
P1 Os1 C12 C11 171.1(2) . . . . ?
Cl1 Os1 C12 C11 -9.9(5) . . . . ?
Cl2 Os1 C12 C11 83.4(2) . . . . ?
C7 Os1 C12 C35 116.1(5) . . . . ?
C10 Os1 C12 C35 145.5(5) . . . . ?
C9 Os1 C12 C35 -178.4(5) . . . . ?
C11 Os1 C12 C35 -114.2(5) . . . . ?
C8 Os1 C12 C35 -141.8(5) . . . . ?
P1 Os1 C12 C35 56.9(5) . . . . ?
Cl1 Os1 C12 C35 -124.1(4) . . . . ?
Cl2 Os1 C12 C35 -30.8(4) . . . . ?
C1 P1 C13 C27 -145.2(4) . . . . ?
C20 P1 C13 C27 -35.8(4) . . . . ?
Os1 P1 C13 C27 87.9(4) . . . . ?
C1 P1 C13 C29 44.8(4) . . . . ?
C20 P1 C13 C29 154.1(3) . . . . ?
Os1 P1 C13 C29 -82.1(3) . . . . ?
C17 C14 C15 C16 0.3(7) . . . . ?
C14 C15 C16 C19 -0.6(7) . . . . ?
C14 C15 C16 P2 178.9(4) . . . . ?
C21 P2 C16 C19 -85.2(4) . . . . ?
C20 P2 C16 C19 172.2(3) . . . . ?
C21 P2 C16 C15 95.2(4) . . . . ?
C20 P2 C16 C15 -7.3(4) . . . . ?
C15 C14 C17 C18 0.1(7) . . . . ?
C14 C17 C18 C19 -0.2(7) . . . . ?
C17 C18 C19 C16 -0.1(7) . . . . ?
C15 C16 C19 C18 0.5(7) . . . . ?
P2 C16 C19 C18 -179.0(4) . . . . ?
C13 P1 C20 P2 -71.6(3) . . . . ?
C1 P1 C20 P2 37.7(3) . . . . ?
Os1 P1 C20 P2 166.45(16) . . . . ?
C16 P2 C20 P1 -87.6(3) . . . . ?
C21 P2 C20 P1 168.1(2) . . . . ?
C16 P2 C21 C22 -21.6(5) . . . . ?
C20 P2 C21 C22 85.7(4) . . . . ?
C16 P2 C21 C23 156.8(4) . . . . ?
C20 P2 C21 C23 -95.9(4) . . . . ?
C23 C21 C22 C24 0.8(8) . . . . ?
P2 C21 C22 C24 179.2(4) . . . . ?
C22 C21 C23 C26 -2.1(8) . . . . ?
P2 C21 C23 C26 179.4(4) . . . . ?
C21 C22 C24 C25 0.5(8) . . . . ?
C22 C24 C25 C26 -0.5(9) . . . . ?
C21 C23 C26 C25 2.0(9) . . . . ?
C24 C25 C26 C23 -0.7(9) . . . . ?
C29 C13 C27 C28 0.0(7) . . . . ?
P1 C13 C27 C28 -169.9(4) . . . . ?
C13 C27 C28 C30 -0.7(7) . . . . ?
C27 C13 C29 C31 0.8(6) . . . . ?
P1 C13 C29 C31 171.2(3) . . . . ?
C27 C28 C30 C31 0.5(7) . . . . ?
C28 C30 C31 C29 0.3(7) . . . . ?
C13 C29 C31 C30 -1.0(7) . . . . ?
C10 C9 C32 C34 -20.9(6) . . . . ?
C8 C9 C32 C34 161.4(4) . . . . ?
Os1 C9 C32 C34 72.0(5) . . . . ?
C10 C9 C32 C33 103.1(5) . . . . ?
C8 C9 C32 C33 -74.6(5) . . . . ?
Os1 C9 C32 C33 -164.0(3) . . . . ?

loop_
_platon_squeeze_void_nr
_platon_squeeze_void_average_x
_platon_squeeze_void_average_y
_platon_squeeze_void_average_z
_platon_squeeze_void_volume
_platon_squeeze_void_count_electrons
_platon_squeeze_void_content
1 0.000 0.500 0.500 255 68 ' '
2 0.194 0.986 0.595 9 -1 ' '
3 0.500 1.000 0.000 255 68 ' '
4 0.306 0.486 0.905 9 -1 ' '
5 0.694 0.514 0.095 9 -1 ' '
6 0.806 0.014 0.405 9 -1 ' '
